data_4340735
loop_
_publ_author_name
'Bosch, Simone'
'Comba, Peter'
'Gahan, Lawrence R.'
'Schenk, Gerhard'

_publ_section_title
;
 Dinuclear Zinc(II) Complexes with Hydrogen Bond Donors as Structural and
 Functional Phosphatase Models.
;
_journal_issue 17
_journal_name_full 'Inorganic chemistry'
_journal_page_first 9036
_journal_page_last 9051
_journal_paper_doi 10.1021/ic5009945
_journal_volume 53
_journal_year 2014
_chemical_compound_source 'synthesis as described'
_chemical_formula_moiety 'C37 H39 N6 O5 Zn2, F6 P'
_chemical_formula_sum 'C37 H39 F6 N6 O5 P Zn2'
_chemical_formula_weight 923.45
_chemical_name_systematic
;
 ?
;
_space_group_IT_number 2
_symmetry_cell_setting triclinic
_symmetry_Int_Tables_number 2
_symmetry_space_group_name_Hall '-P 1'
_symmetry_space_group_name_H-M 'P -1'
_atom_sites_solution_hydrogens geom
_atom_sites_solution_primary direct
_atom_sites_solution_secondary difmap
_audit_conform_dict_location ftp://ftp.iucr.org/pub/cif_core.dic
_audit_conform_dict_name cif_core.dic
_audit_conform_dict_version 2.4
_audit_creation_date 2014-04-22T09:56:25-00:00
_audit_creation_method 'WinGX routine CIF_UPDATE'
_cell_angle_alpha 89.561(3)
_cell_angle_beta 74.354(3)
_cell_angle_gamma 74.696(3)
_cell_formula_units_Z 2
_cell_length_a 10.2562(4)
_cell_length_b 12.5876(5)
_cell_length_c 16.7528(7)
_cell_measurement_reflns_used 7794
_cell_measurement_temperature 293(2)
_cell_measurement_theta_max 62.159
_cell_measurement_theta_min 3.646
_cell_measurement_wavelength 1.5418
_cell_volume 2004.11(15)
_computing_cell_refinement
;
        CrysAlisPro, Agilent Technologies,
        Version 1.171.36.20 (release 27-06-2012 CrysAlis171 .NET)
        (compiled Jul 11 2012,15:38:31)
;
_computing_data_collection
;
        CrysAlisPro, Agilent Technologies,
        Version 1.171.36.20 (release 27-06-2012 CrysAlis171 .NET)
        (compiled Jul 11 2012,15:38:31)
;
_computing_data_reduction
;
        CrysAlisPro, Agilent Technologies,
        Version 1.171.36.20 (release 27-06-2012 CrysAlis171 .NET)
        (compiled Jul 11 2012,15:38:31)
;
_computing_molecular_graphics 'Ortep-3 for Windows (Farrugia, 1997)'
_computing_publication_material 'WinGX publication routines (Farrugia, 1999)'
_computing_structure_refinement 'SHELXL-97 (Sheldrick, 2008)'
_diffrn_ambient_temperature 293(2)
_diffrn_detector_area_resol_mean 16.0696
_diffrn_measured_fraction_theta_full 0.993
_diffrn_measured_fraction_theta_max 0.993
_diffrn_measurement_device_type 'Xcalibur, Sapphire3, Gemini ultra'
_diffrn_measurement_method '\w scans'
_diffrn_orient_matrix_UB_11 -0.0983862
_diffrn_orient_matrix_UB_12 -0.0220191
_diffrn_orient_matrix_UB_13 0.0819193
_diffrn_orient_matrix_UB_21 -0.0323063
_diffrn_orient_matrix_UB_22 0.1213979
_diffrn_orient_matrix_UB_23 0.0314471
_diffrn_orient_matrix_UB_31 -0.1247086
_diffrn_orient_matrix_UB_32 0.0308825
_diffrn_orient_matrix_UB_33 -0.0382466
_diffrn_radiation_monochromator graphite
_diffrn_radiation_probe x-ray
_diffrn_radiation_type CuK\a
_diffrn_radiation_wavelength 1.5418
_diffrn_reflns_av_R_equivalents 0.0222
_diffrn_reflns_av_unetI/netI 0.0222
_diffrn_reflns_limit_h_max 10
_diffrn_reflns_limit_h_min -11
_diffrn_reflns_limit_k_max 14
_diffrn_reflns_limit_k_min -14
_diffrn_reflns_limit_l_max 17
_diffrn_reflns_limit_l_min -19
_diffrn_reflns_number 17469
_diffrn_reflns_theta_full 62.25
_diffrn_reflns_theta_max 62.25
_diffrn_reflns_theta_min 3.65
_exptl_absorpt_coefficient_mu 2.531
_exptl_absorpt_correction_T_max 1
_exptl_absorpt_correction_T_min 0.92608
_exptl_absorpt_correction_type multi-scan
_exptl_absorpt_process_details
;
        CrysAlisPro, Agilent Technologies,
        Version 1.171.36.20 (release 27-06-2012 CrysAlis171 .NET)
        (compiled Jul 11 2012,15:38:31)
        Empirical absorption correction using spherical harmonics,
 implemented in SCALE3 ABSPACK scaling algorithm.
;
_exptl_crystal_colour colourless
_exptl_crystal_density_diffrn 1.53
_exptl_crystal_density_method 'not measured'
_exptl_crystal_description prism
_exptl_crystal_F_000 944
_exptl_crystal_size_max 0.2
_exptl_crystal_size_mid 0.1
_exptl_crystal_size_min 0.1
_refine_diff_density_max 0.371
_refine_diff_density_min -0.251
_refine_diff_density_rms 0.04
_refine_ls_extinction_method none
_refine_ls_goodness_of_fit_ref 1.026
_refine_ls_hydrogen_treatment constr
_refine_ls_matrix_type full
_refine_ls_number_parameters 570
_refine_ls_number_reflns 6308
_refine_ls_number_restraints 15
_refine_ls_restrained_S_all 1.026
_refine_ls_R_factor_all 0.0362
_refine_ls_R_factor_gt 0.0303
_refine_ls_shift/su_max 0.001
_refine_ls_shift/su_mean 0
_refine_ls_structure_factor_coef Fsqd
_refine_ls_weighting_details 'calc w=1/[\s^2^(Fo^2^)+(0.0477P)^2^+0.3861P] where P=(Fo^2^+2Fc^2^)/3'
_refine_ls_weighting_scheme calc
_refine_ls_wR_factor_gt 0.0792
_refine_ls_wR_factor_ref 0.0847
_reflns_number_gt 5477
_reflns_number_total 6308
_reflns_threshold_expression >2\s(I)
_cod_data_source_file ic5009945_si_003.cif
_cod_data_source_block 851sb5
_cod_depositor_comments 'Adding full bibliography for 4340733--4340738.cif.'
_cod_original_cell_volume 2004.11(14)
_cod_database_code 4340735

loop_
_symmetry_equiv_pos_as_xyz
'x, y, z'
'-x, -y, -z'

loop_
_atom_site_label
_atom_site_type_symbol
_atom_site_fract_x
_atom_site_fract_y
_atom_site_fract_z
_atom_site_U_iso_or_equiv
_atom_site_adp_type
_atom_site_occupancy
_atom_site_symmetry_multiplicity
_atom_site_calc_flag
_atom_site_refinement_flags
_atom_site_disorder_assembly
_atom_site_disorder_group
C1 C 0.4565(2) 0.4401(2) 0.70897(16) 0.0629(6) Uani 1 1 d . . .
H1 H 0.4489 0.4971 0.7464 0.076 Uiso 1 1 calc R . .
C2 C 0.4398(3) 0.4658(3) 0.63168(18) 0.0745(7) Uani 1 1 d . . .
H2 H 0.4193 0.5388 0.6177 0.089 Uiso 1 1 calc R . .
C3 C 0.4541(3) 0.3816(3) 0.57573(18) 0.0773(7) Uani 1 1 d . . .
H3 H 0.4444 0.3968 0.5229 0.093 Uiso 1 1 calc R . .
C4 C 0.4829(3) 0.2746(3) 0.59859(16) 0.0698(7) Uani 1 1 d . . .
H4 H 0.4935 0.2164 0.5614 0.084 Uiso 1 1 calc R . .
C5 C 0.4958(2) 0.2548(2) 0.67808(15) 0.0592(5) Uani 1 1 d . . .
C6 C 0.5195(3) 0.1412(2) 0.70991(17) 0.0663(6) Uani 1 1 d . . .
H6A H 0.4302 0.1315 0.7425 0.08 Uiso 1 1 calc R . .
H6B H 0.5565 0.0866 0.6632 0.08 Uiso 1 1 calc R . .
C7 C 0.3290(3) 0.2721(2) 0.97211(17) 0.0694(6) Uani 1 1 d . . .
H7 H 0.3151 0.3477 0.9804 0.083 Uiso 1 1 calc R . .
C8 C 0.2389(3) 0.2222(3) 1.0250(2) 0.0899(9) Uani 1 1 d . . .
H8 H 0.1659 0.2628 1.0686 0.108 Uiso 1 1 calc R . .
C9 C 0.2595(3) 0.1110(3) 1.0117(2) 0.0984(10) Uani 1 1 d . . .
H9 H 0.2 0.0752 1.0464 0.118 Uiso 1 1 calc R . .
C10 C 0.3679(3) 0.0526(3) 0.9471(2) 0.0867(8) Uani 1 1 d . . .
H10 H 0.382 -0.0228 0.9374 0.104 Uiso 1 1 calc R . .
C11 C 0.4564(3) 0.1077(2) 0.89620(17) 0.0670(6) Uani 1 1 d . . .
C12 C 0.5831(3) 0.0487(2) 0.82714(17) 0.0696(6) Uani 1 1 d . . .
H12A H 0.6628 0.021 0.8495 0.084 Uiso 1 1 calc R . .
H12B H 0.5641 -0.0138 0.8036 0.084 Uiso 1 1 calc R . .
C13 C 0.7666(3) 0.0796(2) 0.70988(16) 0.0639(6) Uani 1 1 d . . .
H13A H 0.7786 0.0078 0.6839 0.077 Uiso 1 1 calc R . .
H13B H 0.8291 0.0703 0.7453 0.077 Uiso 1 1 calc R . .
C14 C 0.8069(2) 0.15556(19) 0.64356(15) 0.0582(5) Uani 1 1 d . . .
C15 C 0.8433(3) 0.1235(2) 0.55959(16) 0.0645(6) Uani 1 1 d . . .
H15 H 0.8444 0.0524 0.5441 0.077 Uiso 1 1 calc R . .
C16 C 0.8780(3) 0.1934(2) 0.49816(16) 0.0677(6) Uani 1 1 d . . .
C17 C 0.9151(4) 0.1573(3) 0.40727(18) 0.0891(9) Uani 1 1 d . . .
H17A H 0.9128 0.082 0.4017 0.134 Uiso 1 1 calc R . .
H17B H 1.0078 0.1632 0.3799 0.134 Uiso 1 1 calc R . .
H17C H 0.8483 0.2035 0.3824 0.134 Uiso 1 1 calc R . .
C18 C 0.8737(3) 0.2990(2) 0.52376(16) 0.0652(6) Uani 1 1 d . . .
H18 H 0.8955 0.3477 0.4835 0.078 Uiso 1 1 calc R . .
C19 C 0.8386(2) 0.33514(19) 0.60632(15) 0.0566(5) Uani 1 1 d . . .
C20 C 0.8055(2) 0.26293(18) 0.66773(14) 0.0530(5) Uani 1 1 d . . .
C21 C 0.8343(2) 0.45061(19) 0.63254(15) 0.0596(5) Uani 1 1 d . . .
H21A H 0.8527 0.4921 0.5837 0.071 Uiso 1 1 calc R . .
H21B H 0.7409 0.4871 0.6675 0.071 Uiso 1 1 calc R . .
C28 C 1.0670(3) 0.4783(2) 0.88223(18) 0.0717(7) Uani 1 1 d . . .
H28 H 1.0617 0.4231 0.9191 0.086 Uiso 1 1 calc R . .
C29 C 1.1416(3) 0.5515(3) 0.8913(2) 0.0828(8) Uani 1 1 d . . .
H29 H 1.1856 0.5461 0.9336 0.099 Uiso 1 1 calc R . .
C30 C 1.1493(3) 0.6320(2) 0.8368(2) 0.0818(8) Uani 1 1 d . . .
H30 H 1.1991 0.6825 0.8413 0.098 Uiso 1 1 calc R . .
C31 C 1.0835(3) 0.6380(2) 0.77535(19) 0.0712(7) Uani 1 1 d . . .
H31 H 1.0886 0.6924 0.7377 0.085 Uiso 1 1 calc R . .
C32 C 1.0094(2) 0.56267(19) 0.76938(16) 0.0582(5) Uani 1 1 d . . .
C33 C 0.9325(3) 0.56398(19) 0.70478(16) 0.0617(6) Uani 1 1 d . . .
H33A H 0.8349 0.6057 0.7272 0.074 Uiso 1 1 calc R . .
H33B H 0.9741 0.6001 0.657 0.074 Uiso 1 1 calc R . .
C22 C 1.1130(3) 0.1431(2) 0.7463(2) 0.0806(8) Uani 1 1 d . . .
H22 H 1.0802 0.1271 0.8012 0.097 Uiso 1 1 calc R . .
C23 C 1.1981(3) 0.0591(3) 0.6899(3) 0.0981(11) Uani 1 1 d . . .
H23 H 1.2251 -0.0124 0.7061 0.118 Uiso 1 1 calc R . .
C24 C 1.2429(3) 0.0823(3) 0.6087(3) 0.1006(11) Uani 1 1 d . . .
H24 H 1.3 0.026 0.5691 0.121 Uiso 1 1 calc R . .
C25 C 1.2038(3) 0.1887(3) 0.5854(2) 0.0851(9) Uani 1 1 d . . .
H25 H 1.2324 0.2056 0.5304 0.102 Uiso 1 1 calc R . .
C26 C 1.1198(2) 0.2703(2) 0.64769(18) 0.0662(6) Uani 1 1 d . . .
C27 C 1.0824(2) 0.3903(2) 0.63006(17) 0.0688(6) Uani 1 1 d . . .
H27A H 1.1495 0.4245 0.6429 0.083 Uiso 1 1 calc R . .
H27B H 1.0897 0.3961 0.5713 0.083 Uiso 1 1 calc R . .
C3A C 0.5781(2) 0.51179(18) 0.88099(13) 0.0525(5) Uani 1 1 d . . .
C4A C 0.4819(3) 0.6249(2) 0.91121(17) 0.0656(6) Uani 1 1 d . . .
H4A1 H 0.3868 0.6202 0.9318 0.098 Uiso 1 1 calc R . .
H4A2 H 0.4881 0.6726 0.8661 0.098 Uiso 1 1 calc R . .
H4A3 H 0.5092 0.6542 0.955 0.098 Uiso 1 1 calc R . .
C1A C 0.8197(2) 0.21962(19) 0.93092(15) 0.0585(5) Uani 1 1 d . . .
C2A C 0.8673(4) 0.1533(2) 0.9978(2) 0.0855(9) Uani 1 1 d . . .
H2A1 H 0.9419 0.177 1.0099 0.128 Uiso 1 1 calc R . .
H2A2 H 0.9007 0.0764 0.9791 0.128 Uiso 1 1 calc R . .
H2A3 H 0.7898 0.1639 1.047 0.128 Uiso 1 1 calc R . .
N1 N 0.48325(19) 0.33677(16) 0.73240(12) 0.0568(4) Uani 1 1 d . . .
N3 N 0.4357(2) 0.21625(17) 0.90935(12) 0.0603(5) Uani 1 1 d . . .
N2 N 0.6184(2) 0.12274(16) 0.76171(12) 0.0584(4) Uani 1 1 d . . .
N5 N 0.93921(19) 0.45084(15) 0.67855(12) 0.0570(4) Uani 1 1 d . . .
N6 N 1.00204(19) 0.48342(16) 0.82273(13) 0.0600(5) Uani 1 1 d . . .
N4 N 1.0746(2) 0.24785(17) 0.72611(15) 0.0668(5) Uani 1 1 d . . .
O2A O 0.72305(17) 0.19840(14) 0.90815(11) 0.0641(4) Uani 1 1 d . . .
O1 O 0.77145(15) 0.29563(12) 0.74797(9) 0.0539(3) Uani 1 1 d . . .
O2B O 0.52135(16) 0.43373(13) 0.88719(10) 0.0595(4) Uani 1 1 d . . .
O3B O 0.70648(16) 0.50342(13) 0.85197(11) 0.0642(4) Uani 1 1 d . . .
O3A O 0.88193(19) 0.29197(14) 0.90430(11) 0.0677(4) Uani 1 1 d . . .
F1 F 0.6298(11) 0.6981(7) 0.5870(4) 0.125(3) Uani 0.530(11) 1 d PD A 1
F2 F 0.5634(9) 0.6868(5) 0.7207(4) 0.136(4) Uani 0.530(11) 1 d PD A 1
F3 F 0.6784(6) 0.8041(7) 0.6717(8) 0.155(3) Uani 0.530(11) 1 d PD A 1
F4 F 0.5256(13) 0.8739(7) 0.6029(5) 0.181(5) Uani 0.530(11) 1 d PD A 1
F5 F 0.4023(8) 0.7603(9) 0.6586(10) 0.191(5) Uani 0.530(11) 1 d PD A 1
F6 F 0.4576(8) 0.8685(6) 0.7376(5) 0.139(4) Uani 0.530(11) 1 d PD A 1
F1' F 0.6666(11) 0.7047(7) 0.6023(7) 0.157(5) Uani 0.470(11) 1 d PD A 2
F2' F 0.5056(17) 0.6804(7) 0.7107(6) 0.186(6) Uani 0.470(11) 1 d PD A 2
F3' F 0.6420(12) 0.7750(9) 0.7268(8) 0.156(4) Uani 0.470(11) 1 d PD A 2
F4' F 0.5860(16) 0.8828(7) 0.6317(7) 0.206(7) Uani 0.470(11) 1 d PD A 2
F5' F 0.4407(12) 0.7898(10) 0.6171(7) 0.179(6) Uani 0.470(11) 1 d PD A 2
F6' F 0.4228(10) 0.8615(7) 0.7393(4) 0.152(5) Uani 0.470(11) 1 d PD A 2
Zn1 Zn 0.59367(3) 0.28158(2) 0.829827(18) 0.05225(10) Uani 1 1 d . . .
Zn2 Zn 0.88310(3) 0.37280(2) 0.799606(19) 0.05377(10) Uani 1 1 d . . .
P1 P 0.54159(9) 0.78216(6) 0.66687(5) 0.0831(2) Uani 1 1 d . . .

loop_
_atom_site_aniso_label
_atom_site_aniso_U_11
_atom_site_aniso_U_22
_atom_site_aniso_U_33
_atom_site_aniso_U_23
_atom_site_aniso_U_13
_atom_site_aniso_U_12
C1 0.0542(12) 0.0685(15) 0.0660(15) -0.0005(12) -0.0179(11) -0.0150(11)
C2 0.0680(15) 0.0814(18) 0.0768(17) 0.0146(14) -0.0243(13) -0.0206(13)
C3 0.0701(16) 0.106(2) 0.0642(16) 0.0132(15) -0.0242(13) -0.0318(15)
C4 0.0623(14) 0.0937(19) 0.0611(14) -0.0050(13) -0.0195(11) -0.0313(13)
C5 0.0460(11) 0.0739(15) 0.0632(14) -0.0023(11) -0.0156(10) -0.0250(10)
C6 0.0666(14) 0.0717(15) 0.0711(15) -0.0052(12) -0.0226(12) -0.0330(12)
C7 0.0545(13) 0.0837(17) 0.0720(16) 0.0077(13) -0.0150(12) -0.0250(12)
C8 0.0609(15) 0.116(3) 0.088(2) 0.0142(18) -0.0075(14) -0.0305(16)
C9 0.0762(19) 0.123(3) 0.103(2) 0.034(2) -0.0140(18) -0.0524(19)
C10 0.0850(19) 0.088(2) 0.103(2) 0.0237(17) -0.0267(18) -0.0494(16)
C11 0.0673(14) 0.0742(16) 0.0727(16) 0.0134(13) -0.0252(12) -0.0360(12)
C12 0.0805(16) 0.0590(14) 0.0769(16) 0.0068(12) -0.0220(13) -0.0317(12)
C13 0.0632(14) 0.0546(13) 0.0715(15) -0.0042(11) -0.0152(11) -0.0151(11)
C14 0.0513(12) 0.0570(13) 0.0631(14) -0.0043(10) -0.0125(10) -0.0126(10)
C15 0.0631(13) 0.0590(13) 0.0678(15) -0.0094(12) -0.0151(11) -0.0135(11)
C16 0.0656(14) 0.0728(16) 0.0597(14) -0.0078(12) -0.0134(11) -0.0140(12)
C17 0.105(2) 0.090(2) 0.0648(17) -0.0113(15) -0.0134(15) -0.0237(17)
C18 0.0635(14) 0.0706(15) 0.0601(14) 0.0028(12) -0.0139(11) -0.0189(11)
C19 0.0489(11) 0.0598(13) 0.0607(13) -0.0004(10) -0.0143(10) -0.0147(10)
C20 0.0420(10) 0.0567(12) 0.0592(13) -0.0034(10) -0.0125(9) -0.0129(9)
C21 0.0592(13) 0.0589(13) 0.0639(14) 0.0071(11) -0.0200(11) -0.0186(10)
C28 0.0663(14) 0.0741(16) 0.0869(18) 0.0113(14) -0.0339(14) -0.0271(12)
C29 0.0769(17) 0.090(2) 0.100(2) 0.0057(17) -0.0439(16) -0.0331(15)
C30 0.0717(16) 0.0774(18) 0.110(2) -0.0036(16) -0.0309(16) -0.0371(14)
C31 0.0702(15) 0.0622(15) 0.0884(18) 0.0049(13) -0.0222(14) -0.0296(12)
C32 0.0489(11) 0.0529(12) 0.0724(15) 0.0005(11) -0.0125(10) -0.0175(10)
C33 0.0668(14) 0.0521(12) 0.0713(15) 0.0079(11) -0.0203(12) -0.0239(11)
C22 0.0599(14) 0.0637(16) 0.117(2) 0.0038(15) -0.0324(15) -0.0063(12)
C23 0.0741(19) 0.0641(18) 0.153(4) -0.009(2) -0.042(2) -0.0022(15)
C24 0.0617(16) 0.076(2) 0.151(4) -0.038(2) -0.0200(19) -0.0041(15)
C25 0.0545(14) 0.086(2) 0.107(2) -0.0232(17) -0.0101(14) -0.0172(14)
C26 0.0400(11) 0.0671(15) 0.0889(19) -0.0109(13) -0.0133(11) -0.0145(10)
C27 0.0523(12) 0.0762(16) 0.0746(16) -0.0035(13) -0.0053(11) -0.0242(12)
C3A 0.0519(12) 0.0578(13) 0.0497(11) -0.0021(9) -0.0181(9) -0.0141(10)
C4A 0.0604(13) 0.0608(14) 0.0743(15) -0.0096(12) -0.0218(12) -0.0109(11)
C1A 0.0588(13) 0.0522(12) 0.0665(14) 0.0011(10) -0.0226(11) -0.0132(10)
C2A 0.102(2) 0.0745(18) 0.107(2) 0.0313(16) -0.0596(19) -0.0385(16)
N1 0.0501(10) 0.0626(12) 0.0601(11) -0.0014(9) -0.0171(8) -0.0175(8)
N3 0.0536(10) 0.0692(12) 0.0656(12) 0.0073(9) -0.0179(9) -0.0278(9)
N2 0.0608(11) 0.0561(10) 0.0639(11) 0.0021(9) -0.0183(9) -0.0244(9)
N5 0.0494(10) 0.0532(10) 0.0682(11) 0.0010(9) -0.0126(8) -0.0174(8)
N6 0.0499(10) 0.0606(11) 0.0751(13) 0.0045(10) -0.0210(9) -0.0204(8)
N4 0.0477(10) 0.0569(12) 0.0941(16) -0.0015(10) -0.0210(10) -0.0096(9)
O2A 0.0616(9) 0.0683(10) 0.0717(10) 0.0083(8) -0.0266(8) -0.0252(8)
O1 0.0490(8) 0.0601(9) 0.0550(8) -0.0033(7) -0.0113(6) -0.0217(6)
O2B 0.0547(8) 0.0584(9) 0.0646(9) -0.0075(7) -0.0101(7) -0.0202(7)
O3B 0.0502(9) 0.0574(9) 0.0828(11) -0.0056(8) -0.0137(8) -0.0155(7)
O3A 0.0736(10) 0.0684(10) 0.0778(11) 0.0163(8) -0.0346(9) -0.0339(9)
F1 0.177(6) 0.089(4) 0.092(3) -0.022(3) -0.046(4) 0.003(4)
F2 0.150(5) 0.113(6) 0.094(3) 0.026(3) -0.020(3) 0.036(5)
F3 0.106(4) 0.137(6) 0.224(9) -0.014(7) -0.045(5) -0.040(3)
F4 0.236(10) 0.098(5) 0.139(5) 0.026(4) -0.039(5) 0.060(6)
F5 0.119(5) 0.168(7) 0.318(15) -0.021(9) -0.101(8) -0.048(4)
F6 0.113(4) 0.115(5) 0.174(8) -0.086(5) -0.051(4) 0.006(3)
F1' 0.179(8) 0.107(6) 0.126(7) -0.009(4) -0.024(6) 0.044(6)
F2' 0.316(17) 0.122(7) 0.152(7) 0.020(5) -0.052(8) -0.129(11)
F3' 0.152(7) 0.144(7) 0.180(9) -0.027(6) -0.104(7) 0.009(5)
F4' 0.361(18) 0.083(5) 0.189(9) 0.024(5) -0.059(9) -0.101(9)
F5' 0.197(10) 0.207(12) 0.148(7) -0.046(7) -0.127(8) 0.001(8)
F6' 0.116(5) 0.186(10) 0.103(5) -0.025(5) -0.037(4) 0.052(5)
Zn1 0.04827(16) 0.05484(18) 0.05685(18) -0.00111(12) -0.01313(12) -0.02082(12)
Zn2 0.04623(16) 0.05340(18) 0.06577(19) 0.00335(13) -0.01780(13) -0.01814(12)
P1 0.0970(5) 0.0561(4) 0.0946(5) -0.0070(4) -0.0414(4) -0.0025(4)

loop_
_atom_type_symbol
_atom_type_description
_atom_type_scat_dispersion_real
_atom_type_scat_dispersion_imag
_atom_type_scat_source
C C 0.0181 0.0091 'International Tables Vol C Tables 4.2.6.8 and 6.1.1.4'
H H 0 0 'International Tables Vol C Tables 4.2.6.8 and 6.1.1.4'
N N 0.0311 0.018 'International Tables Vol C Tables 4.2.6.8 and 6.1.1.4'
O O 0.0492 0.0322 'International Tables Vol C Tables 4.2.6.8 and 6.1.1.4'
F F 0.0727 0.0534 'International Tables Vol C Tables 4.2.6.8 and 6.1.1.4'
Zn Zn -1.5491 0.6778 'International Tables Vol C Tables 4.2.6.8 and 6.1.1.4'
P P 0.2955 0.4335 'International Tables Vol C Tables 4.2.6.8 and 6.1.1.4'

loop_
_geom_angle_atom_site_label_1
_geom_angle_atom_site_label_2
_geom_angle_atom_site_label_3
_geom_angle
N1 C1 C2 122.7(2)
N1 C1 H1 118.6
C2 C1 H1 118.6
C3 C2 C1 118.7(3)
C3 C2 H2 120.7
C1 C2 H2 120.7
C2 C3 C4 119.3(3)
C2 C3 H3 120.3
C4 C3 H3 120.3
C3 C4 C5 118.9(3)
C3 C4 H4 120.5
C5 C4 H4 120.5
N1 C5 C4 121.8(2)
N1 C5 C6 115.6(2)
C4 C5 C6 122.6(2)
N2 C6 C5 112.12(19)
N2 C6 H6A 109.2
C5 C6 H6A 109.2
N2 C6 H6B 109.2
C5 C6 H6B 109.2
H6A C6 H6B 107.9
N3 C7 C8 122.5(3)
N3 C7 H7 118.7
C8 C7 H7 118.7
C9 C8 C7 118.2(3)
C9 C8 H8 120.9
C7 C8 H8 120.9
C8 C9 C10 120.0(3)
C8 C9 H9 120
C10 C9 H9 120
C9 C10 C11 119.0(3)
C9 C10 H10 120.5
C11 C10 H10 120.5
N3 C11 C10 120.7(3)
N3 C11 C12 116.6(2)
C10 C11 C12 122.6(3)
N2 C12 C11 111.2(2)
N2 C12 H12A 109.4
C11 C12 H12A 109.4
N2 C12 H12B 109.4
C11 C12 H12B 109.4
H12A C12 H12B 108
N2 C13 C14 112.13(19)
N2 C13 H13A 109.2
C14 C13 H13A 109.2
N2 C13 H13B 109.2
C14 C13 H13B 109.2
H13A C13 H13B 107.9
C15 C14 C20 119.2(2)
C15 C14 C13 122.0(2)
C20 C14 C13 118.8(2)
C16 C15 C14 122.4(2)
C16 C15 H15 118.8
C14 C15 H15 118.8
C15 C16 C18 117.1(2)
C15 C16 C17 121.4(3)
C18 C16 C17 121.4(3)
C16 C17 H17A 109.5
C16 C17 H17B 109.5
H17A C17 H17B 109.5
C16 C17 H17C 109.5
H17A C17 H17C 109.5
H17B C17 H17C 109.5
C19 C18 C16 122.9(2)
C19 C18 H18 118.5
C16 C18 H18 118.5
C18 C19 C20 119.3(2)
C18 C19 C21 121.9(2)
C20 C19 C21 118.8(2)
O1 C20 C19 120.5(2)
O1 C20 C14 120.4(2)
C19 C20 C14 119.1(2)
N5 C21 C19 111.91(18)
N5 C21 H21A 109.2
C19 C21 H21A 109.2
N5 C21 H21B 109.2
C19 C21 H21B 109.2
H21A C21 H21B 107.9
N6 C28 C29 122.8(3)
N6 C28 H28 118.6
C29 C28 H28 118.6
C30 C29 C28 118.2(3)
C30 C29 H29 120.9
C28 C29 H29 120.9
C29 C30 C31 119.6(3)
C29 C30 H30 120.2
C31 C30 H30 120.2
C30 C31 C32 119.7(3)
C30 C31 H31 120.1
C32 C31 H31 120.1
N6 C32 C31 120.7(2)
N6 C32 C33 115.9(2)
C31 C32 C33 123.3(2)
N5 C33 C32 110.67(19)
N5 C33 H33A 109.5
C32 C33 H33A 109.5
N5 C33 H33B 109.5
C32 C33 H33B 109.5
H33A C33 H33B 108.1
N4 C22 C23 122.8(3)
N4 C22 H22 118.6
C23 C22 H22 118.6
C22 C23 C24 118.4(3)
C22 C23 H23 120.8
C24 C23 H23 120.8
C23 C24 C25 120.3(3)
C23 C24 H24 119.8
C25 C24 H24 119.8
C24 C25 C26 117.4(3)
C24 C25 H25 121.3
C26 C25 H25 121.3
N4 C26 C25 122.4(3)
N4 C26 C27 116.1(2)
C25 C26 C27 121.5(3)
N5 C27 C26 112.6(2)
N5 C27 H27A 109.1
C26 C27 H27A 109.1
N5 C27 H27B 109.1
C26 C27 H27B 109.1
H27A C27 H27B 107.8
O3B C3A O2B 125.9(2)
O3B C3A C4A 117.6(2)
O2B C3A C4A 116.5(2)
C3A C4A H4A1 109.5
C3A C4A H4A2 109.5
H4A1 C4A H4A2 109.5
C3A C4A H4A3 109.5
H4A1 C4A H4A3 109.5
H4A2 C4A H4A3 109.5
O2A C1A O3A 126.8(2)
O2A C1A C2A 117.2(2)
O3A C1A C2A 116.0(2)
C1A C2A H2A1 109.5
C1A C2A H2A2 109.5
H2A1 C2A H2A2 109.5
C1A C2A H2A3 109.5
H2A1 C2A H2A3 109.5
H2A2 C2A H2A3 109.5
C1 N1 C5 118.5(2)
C1 N1 Zn1 123.30(16)
C5 N1 Zn1 113.33(15)
C7 N3 C11 119.5(2)
C7 N3 Zn1 125.93(18)
C11 N3 Zn1 114.42(17)
C12 N2 C6 111.14(19)
C12 N2 C13 111.00(19)
C6 N2 C13 111.11(19)
C12 N2 Zn1 104.63(15)
C6 N2 Zn1 109.18(14)
C13 N2 Zn1 109.57(14)
C33 N5 C27 111.62(18)
C33 N5 C21 111.33(18)
C27 N5 C21 111.5(2)
C33 N5 Zn2 103.18(14)
C27 N5 Zn2 109.15(15)
C21 N5 Zn2 109.72(14)
C28 N6 C32 118.9(2)
C28 N6 Zn2 126.92(17)
C32 N6 Zn2 114.13(15)
C26 N4 C22 118.6(2)
C26 N4 Zn2 114.05(16)
C22 N4 Zn2 123.4(2)
C1A O2A Zn1 132.80(16)
C20 O1 Zn1 122.41(12)
C20 O1 Zn2 124.68(13)
Zn1 O1 Zn2 112.80(7)
C3A O2B Zn1 130.15(14)
C3A O3B Zn2 134.30(15)
C1A O3A Zn2 128.22(15)
O2B Zn1 O1 100.20(6)
O2B Zn1 N3 95.64(7)
O1 Zn1 N3 163.19(7)
O2B Zn1 O2A 99.98(7)
O1 Zn1 O2A 87.91(6)
N3 Zn1 O2A 83.83(7)
O2B Zn1 N2 165.18(7)
O1 Zn1 N2 88.88(7)
N3 Zn1 N2 76.83(7)
O2A Zn1 N2 91.97(7)
O2B Zn1 N1 91.17(7)
O1 Zn1 N1 87.65(6)
N3 Zn1 N1 97.66(7)
O2A Zn1 N1 168.57(7)
N2 Zn1 N1 77.41(7)
O2B Zn1 Zn2 75.83(4)
O1 Zn1 Zn2 33.80(4)
N3 Zn1 Zn2 150.00(5)
O2A Zn1 Zn2 69.81(4)
N2 Zn1 Zn2 116.93(5)
N1 Zn1 Zn2 111.05(5)
O3A Zn2 O1 100.51(6)
O3A Zn2 O3B 96.49(7)
O1 Zn2 O3B 92.43(6)
O3A Zn2 N6 96.43(7)
O1 Zn2 N6 163.04(7)
O3B Zn2 N6 84.98(7)
O3A Zn2 N4 92.35(8)
O1 Zn2 N4 86.73(7)
O3B Zn2 N4 171.13(8)
N6 Zn2 N4 93.24(7)
O3A Zn2 N5 166.55(7)
O1 Zn2 N5 87.53(6)
O3B Zn2 N5 93.90(7)
N6 Zn2 N5 75.96(7)
N4 Zn2 N5 77.25(8)
O3A Zn2 Zn1 77.55(5)
O1 Zn2 Zn1 33.41(4)
O3B Zn2 Zn1 71.39(4)
N6 Zn2 Zn1 154.56(5)
N4 Zn2 Zn1 111.54(5)
N5 Zn2 Zn1 114.02(5)
F5' P1 F2 118.5(6)
F5' P1 F6 101.7(5)
F2 P1 F6 95.9(4)
F5' P1 F4' 93.6(6)
F2 P1 F4' 147.8(7)
F6 P1 F4' 79.5(6)
F5' P1 F3 146.3(6)
F2 P1 F3 90.6(4)
F6 P1 F3 91.0(4)
F4' P1 F3 57.9(6)
F5' P1 F1' 95.0(5)
F2 P1 F1' 83.4(6)
F6 P1 F1' 161.2(6)
F4' P1 F1' 91.1(5)
F3 P1 F1' 70.3(6)
F5' P1 F2' 93.1(6)
F2 P1 F2' 25.8(5)
F6 P1 F2' 97.7(6)
F4' P1 F2' 173.2(7)
F3 P1 F2' 116.3(6)
F1' P1 F2' 89.8(4)
F5' P1 F5 31.7(5)
F2 P1 F5 90.9(5)
F6 P1 F5 90.2(4)
F4' P1 F5 120.8(6)
F3 P1 F5 178.0(6)
F1' P1 F5 108.5(7)
F2' P1 F5 65.2(7)
F5' P1 F4 59.5(6)
F2 P1 F4 174.5(4)
F6 P1 F4 89.6(3)
F4' P1 F4 34.1(4)
F3 P1 F4 89.8(5)
F1' P1 F4 91.6(5)
F2' P1 F4 152.6(7)
F5 P1 F4 88.6(5)
F5' P1 F6' 90.7(4)
F2 P1 F6' 93.8(4)
F6 P1 F6' 13.9(6)
F4' P1 F6' 88.6(4)
F3 P1 F6' 104.8(5)
F1' P1 F6' 174.3(5)
F2' P1 F6' 89.8(4)
F5 P1 F6' 76.4(6)
F4 P1 F6' 91.4(4)
F5' P1 F3' 175.9(6)
F2 P1 F3' 59.8(5)
F6 P1 F3' 75.2(5)
F4' P1 F3' 88.4(6)
F3 P1 F3' 37.3(3)
F1' P1 F3' 88.5(4)
F2' P1 F3' 84.8(5)
F5 P1 F3' 144.7(6)
F4 P1 F3' 122.5(6)
F6' P1 F3' 85.8(4)
F5' P1 F1 76.3(6)
F2 P1 F1 88.5(3)
F6 P1 F1 175.6(4)
F4' P1 F1 96.6(6)
F3 P1 F1 88.8(4)
F1' P1 F1 19.3(6)
F2' P1 F1 86.4(7)
F5 P1 F1 89.9(4)
F4 P1 F1 86.0(3)
F6' P1 F1 166.2(6)
F3' P1 F1 107.1(5)

loop_
_geom_bond_atom_site_label_1
_geom_bond_atom_site_label_2
_geom_bond_distance
C1 N1 1.335(3)
C1 C2 1.377(4)
C1 H1 0.93
C2 C3 1.372(4)
C2 H2 0.93
C3 C4 1.376(4)
C3 H3 0.93
C4 C5 1.388(4)
C4 H4 0.93
C5 N1 1.338(3)
C5 C6 1.504(4)
C6 N2 1.478(3)
C6 H6A 0.97
C6 H6B 0.97
C7 N3 1.335(3)
C7 C8 1.375(4)
C7 H7 0.93
C8 C9 1.370(5)
C8 H8 0.93
C9 C10 1.371(5)
C9 H9 0.93
C10 C11 1.392(4)
C10 H10 0.93
C11 N3 1.337(3)
C11 C12 1.507(4)
C12 N2 1.466(3)
C12 H12A 0.97
C12 H12B 0.97
C13 N2 1.490(3)
C13 C14 1.504(4)
C13 H13A 0.97
C13 H13B 0.97
C14 C15 1.388(4)
C14 C20 1.409(3)
C15 C16 1.384(4)
C15 H15 0.93
C16 C18 1.386(4)
C16 C17 1.509(4)
C17 H17A 0.96
C17 H17B 0.96
C17 H17C 0.96
C18 C19 1.380(3)
C18 H18 0.93
C19 C20 1.400(3)
C19 C21 1.508(3)
C20 O1 1.333(3)
C21 N5 1.484(3)
C21 H21A 0.97
C21 H21B 0.97
C28 N6 1.333(3)
C28 C29 1.375(4)
C28 H28 0.93
C29 C30 1.363(4)
C29 H29 0.93
C30 C31 1.366(4)
C30 H30 0.93
C31 C32 1.382(3)
C31 H31 0.93
C32 N6 1.338(3)
C32 C33 1.499(3)
C33 N5 1.472(3)
C33 H33A 0.97
C33 H33B 0.97
C22 N4 1.341(4)
C22 C23 1.363(5)
C22 H22 0.93
C23 C24 1.369(6)
C23 H23 0.93
C24 C25 1.379(5)
C24 H24 0.93
C25 C26 1.396(4)
C25 H25 0.93
C26 N4 1.325(4)
C26 C27 1.505(4)
C27 N5 1.474(3)
C27 H27A 0.97
C27 H27B 0.97
C3A O3B 1.250(3)
C3A O2B 1.258(3)
C3A C4A 1.502(3)
C4A H4A1 0.96
C4A H4A2 0.96
C4A H4A3 0.96
C1A O2A 1.243(3)
C1A O3A 1.258(3)
C1A C2A 1.502(4)
C2A H2A1 0.96
C2A H2A2 0.96
C2A H2A3 0.96
N1 Zn1 2.2346(19)
N3 Zn1 2.1443(19)
N2 Zn1 2.2306(19)
N5 Zn2 2.247(2)
N6 Zn2 2.1764(19)
N4 Zn2 2.223(2)
O2A Zn1 2.1825(16)
O1 Zn1 2.0135(14)
O1 Zn2 2.0342(14)
O2B Zn1 2.0088(15)
O3B Zn2 2.0849(16)
O3A Zn2 2.0198(17)
F1 P1 1.610(6)
F2 P1 1.502(5)
F3 P1 1.523(5)
F4 P1 1.576(5)
F5 P1 1.565(6)
F6 P1 1.518(5)
F1' P1 1.540(7)
F2' P1 1.551(7)
F3' P1 1.607(6)
F4' P1 1.519(6)
F5' P1 1.479(6)
F6' P1 1.591(7)
Zn1 Zn2 3.3714(4)
